data_2243821
loop_
_publ_author_name
'Okumura, Yuta'
'Takiguchi, Yuji'
'Nakane, Daisuke'
'Akitsu, Takashiro'

_publ_section_title
;
 Crystal structure and Hirshfeld surface analysis of
 ((<i>S</i>,<i>S</i>)-2,2'-{[(1,2-diphenylethane-1,2-diyl)bis[(azaniumylylidene)methanylylidene]}bis(6-methoxyphenolato))trinitratosamarium(III)
;
_journal_issue 5
_journal_name_full 'Acta Crystallographica Section E'
_journal_page_first 579
_journal_page_last 582
_journal_paper_doi 10.1107/S2056989021004424
_journal_volume 77
_journal_year 2021
_chemical_absolute_configuration syn
_chemical_formula_iupac '[Sm (N O3)3 (C30 H28 N2 O4)]'
_chemical_formula_moiety 'C30 H28 N5 O13 Sm'
_chemical_formula_sum 'C30 H28 N5 O13 Sm'
_chemical_formula_weight 816.92
_chemical_name_systematic
((<i>S</i>,<i>S</i>)-2,2'-{(1,2-diphenylethane-1,2-diyl)bis[(azaniumylylidene)methanylylidene]}bis(6-methoxyphenolato))trinitratosamarium(III)
_space_group_crystal_system monoclinic
_space_group_IT_number 5
_space_group_name_Hall 'C 2y'
_space_group_name_H-M_alt 'C 1 2 1'
_atom_sites_solution_hydrogens mixed
_audit_creation_method SHELXL-2016/6
_cell_angle_alpha 90
_cell_angle_beta 98.7270(10)
_cell_angle_gamma 90
_cell_formula_units_Z 8
_cell_length_a 18.9105(6)
_cell_length_b 15.7993(5)
_cell_length_c 21.5738(7)
_cell_measurement_reflns_used 859
_cell_measurement_temperature 173(2)
_cell_measurement_theta_max 28.6272
_cell_measurement_theta_min 1.7046
_cell_volume 6371.0(4)
_computing_cell_refinement
;
APEX3 (Bruker, 2017)
;
_computing_data_collection
;
APEX3 (Bruker, 2017)
;
_computing_data_reduction
;
SAINT (Bruker, 2017)
;
_computing_molecular_graphics
;
<i>shelXle</i> (H\"ubschle <i>et al.</i>,  2011)
;
_computing_publication_material
;
SHELXTL (Sheldrick, 2008)
;
_computing_structure_refinement
;
<i>SHELXL2016/6</i> (Sheldrick, 2015b)
;
_computing_structure_solution
;
<i>SHELXT2014/5</i> (Sheldrick, 2015a)
;
_diffrn_ambient_temperature 173(2)
_diffrn_detector_area_resol_mean 7.3910
_diffrn_measured_fraction_theta_full 0.999
_diffrn_measured_fraction_theta_max 0.812
_diffrn_measurement_device_type 'Bruker APEXIII CCD'
_diffrn_measurement_method '\f and \w scans'
_diffrn_radiation_type MoK\a
_diffrn_radiation_wavelength 0.71073
_diffrn_reflns_av_R_equivalents 0.0415
_diffrn_reflns_av_unetI/netI 0.0574
_diffrn_reflns_limit_h_max 27
_diffrn_reflns_limit_h_min -27
_diffrn_reflns_limit_k_max 21
_diffrn_reflns_limit_k_min -20
_diffrn_reflns_limit_l_max 30
_diffrn_reflns_limit_l_min -28
_diffrn_reflns_number 40695
_diffrn_reflns_theta_full 25.242
_diffrn_reflns_theta_max 31.338
_diffrn_reflns_theta_min 1.910
_diffrn_source 'fine-focus sealed tube'
_exptl_absorpt_coefficient_mu 1.919
_exptl_absorpt_correction_T_max 0.83
_exptl_absorpt_correction_T_min 0.40
_exptl_absorpt_correction_type multi-scan
_exptl_crystal_colour yellow
_exptl_crystal_density_diffrn 1.703
_exptl_crystal_density_method 'not measured'
_exptl_crystal_description prism
_exptl_crystal_F_000 3272
_exptl_crystal_size_max 0.590
_exptl_crystal_size_mid 0.297
_exptl_crystal_size_min 0.102
_refine_diff_density_max 0.840
_refine_diff_density_min -1.577
_refine_ls_abs_structure_details
;
Flack <i>x</i> determined using 4865 quotients
[(<i>I</i>^+^)-(<i>I</i>^-^)]/[(<i>I</i>^+^)+(<i>I</i>^-^)]
(Parsons <i>et al.</i>,  2013)
;
_refine_ls_abs_structure_Flack 0.009(9)
_refine_ls_extinction_method none
_refine_ls_goodness_of_fit_ref 0.834
_refine_ls_hydrogen_treatment mixed
_refine_ls_matrix_type full
_refine_ls_number_parameters 881
_refine_ls_number_reflns 15028
_refine_ls_number_restraints 49
_refine_ls_restrained_S_all 0.847
_refine_ls_R_factor_all 0.0429
_refine_ls_R_factor_gt 0.0334
_refine_ls_shift/su_max 0.001
_refine_ls_shift/su_mean 0.000
_refine_ls_structure_factor_coef Fsqd
_refine_ls_weighting_details 'w=1/[\s^2^(Fo^2^)+(0.1000P)^2^+0.6514P] where P=(Fo^2^+2Fc^2^)/3'
_refine_ls_weighting_scheme calc
_refine_ls_wR_factor_gt 0.0989
_refine_ls_wR_factor_ref 0.1163
_reflns_number_gt 12523
_reflns_number_total 15028
_reflns_threshold_expression 'I > 2\s(I)'
_cod_data_source_file tx2039sup1.cif
_cod_data_source_block I
_cod_original_sg_symbol_H-M 'C 2'
_cod_database_code 2243821
_shelx_space_group_comment
;
The symmetry
 employed for this
refinement is
 uniquely defined by
 the following loop,
 which should always
 be used as
 a source of
 symmetry information in
 preference to the
 above space-group names.
 They are only
 intended as comments.
;
_shelx_estimated_absorpt_t_min 0.397
_shelx_estimated_absorpt_t_max 0.828

loop_
_space_group_symop_operation_xyz
'x, y, z'
'-x, y, -z'
'x+1/2, y+1/2, z'
'-x+1/2, y+1/2, -z'

loop_
_atom_site_type_symbol
_atom_site_label
_atom_site_fract_x
_atom_site_fract_y
_atom_site_fract_z
_atom_site_U_iso_or_equiv
_atom_site_adp_type
_atom_site_calc_flag
_atom_site_occupancy
_atom_site_disorder_assembly
_atom_site_disorder_group
Sm Sm1 0.34946(2) 0.59358(2) 0.63113(2) 0.03104(10) Uani d 1 . .
Sm Sm2 0.34751(2) 0.39584(2) 0.13107(2) 0.03191(11) Uani d 1 . .
O O3 0.4131(3) 0.4594(4) 0.5968(2) 0.0440(13) Uani d 1 . .
O O4 0.3665(2) 0.5842(4) 0.52494(19) 0.0336(10) Uani d 1 . .
O O5 0.3218(3) 0.7237(3) 0.5804(2) 0.0342(11) Uani d 1 . .
O O6 0.3492(3) 0.7271(4) 0.7027(2) 0.0398(12) Uani d 1 . .
H H32 0.312210 0.749766 0.502781 0.05(2) Uiso d 1 . .
O O7 0.4735(3) 0.6447(5) 0.6256(3) 0.065(2) Uani d 1 . .
O O9 0.4581(3) 0.5828(6) 0.7107(2) 0.0519(16) Uani d 1 . .
O O8 0.5637(3) 0.6337(7) 0.7015(3) 0.081(3) Uani d 1 . .
O O10 0.3289(3) 0.5319(4) 0.7402(2) 0.0497(14) Uani d 1 . .
O O11 0.2958(3) 0.4561(4) 0.6585(2) 0.0401(12) Uani d 1 . .
O O12 0.2771(3) 0.4098(5) 0.7490(2) 0.0501(16) Uani d 1 . .
O O13 0.2293(3) 0.5689(4) 0.5608(2) 0.0416(13) Uani d 1 . .
O O14 0.2255(3) 0.6244(4) 0.6515(2) 0.0509(15) Uani d 1 . .
O O15 0.1278(3) 0.6161(6) 0.5828(4) 0.081(3) Uani d 1 . .
O O16 0.4178(3) 0.5280(4) 0.0995(2) 0.0423(13) Uani d 1 . .
O O17 0.3733(2) 0.4025(4) 0.02689(18) 0.0361(11) Uani d 1 . .
O O18 0.3128(3) 0.2709(3) 0.0773(2) 0.0392(11) Uani d 1 . .
O O19 0.3455(3) 0.2594(4) 0.1986(2) 0.0449(13) Uani d 1 . .
O O20 0.2196(3) 0.3731(4) 0.1473(2) 0.0473(13) Uani d 1 . .
O O21 0.2315(3) 0.4286(4) 0.0572(2) 0.0438(14) Uani d 1 . .
O O22 0.1272(3) 0.3899(7) 0.0772(3) 0.082(2) Uani d 1 . .
O O23 0.3243(3) 0.4607(3) 0.2386(2) 0.0399(12) Uani d 1 . .
H H37 0.336816 0.342349 -0.046833 0.06(2) Uiso d 1 . .
O O24 0.2953(3) 0.5368(4) 0.1565(2) 0.0407(13) Uani d 1 . .
O O25 0.2780(2) 0.5849(4) 0.24702(19) 0.0387(11) Uani d 1 . .
O O26 0.4537(3) 0.4042(5) 0.2154(2) 0.0456(13) Uani d 1 . .
O O27 0.5601(3) 0.3585(5) 0.2082(2) 0.0656(19) Uani d 1 . .
O O28 0.4709(3) 0.3425(6) 0.1312(3) 0.074(2) Uani d 1 . .
N N29 0.1918(3) 0.6040(6) 0.5969(3) 0.0446(17) Uani d 1 . .
N N30 0.3004(3) 0.4638(5) 0.7169(3) 0.0369(15) Uani d 1 . .
N N31 0.5005(3) 0.6206(7) 0.6799(3) 0.059(3) Uani d 1 . .
N N32 0.3003(2) 0.8029(3) 0.4747(2) 0.0295(10) Uani d 1 . .
N N33 0.3249(3) 0.6451(4) 0.4163(2) 0.0274(10) Uani d 1 . .
H H33 0.330349 0.652121 0.456298 0.033 Uiso d 1 . .
N N34 0.1893(3) 0.3978(6) 0.0936(3) 0.0458(15) Uani d 1 . .
N N35 0.2982(3) 0.5279(4) 0.2156(2) 0.0334(14) Uani d 1 . .
N N36 0.4974(3) 0.3681(5) 0.1853(3) 0.0427(18) Uani d 1 . .
N N37 0.3445(3) 0.3371(4) -0.0837(2) 0.0290(11) Uani d 1 . .
N N38 0.2753(2) 0.2045(3) -0.0304(2) 0.0283(10) Uani d 1 . .
H H38 0.281783 0.249361 -0.007628 0.034 Uiso d 1 . .
C C39 0.4367(4) 0.3910(7) 0.6385(3) 0.051(2) Uani d 1 . .
H H39A 0.445994 0.412274 0.681699 0.077 Uiso calc 1 . .
H H39B 0.480660 0.366718 0.627254 0.077 Uiso calc 1 . .
H H39C 0.399464 0.347401 0.635258 0.077 Uiso calc 1 . .
C C40 0.4033(4) 0.4420(5) 0.5336(3) 0.0346(17) Uani d 1 . .
C C41 0.4114(3) 0.3647(4) 0.5056(3) 0.0370(17) Uani d 1 . .
H H41 0.425050 0.316532 0.530957 0.044 Uiso calc 1 . .
C C42 0.3999(4) 0.3567(5) 0.4409(3) 0.0450(18) Uani d 1 . .
H H42 0.404084 0.303086 0.421899 0.054 Uiso calc 1 . .
C C43 0.3821(4) 0.4278(5) 0.4040(3) 0.0390(17) Uani d 1 . .
H H43 0.377368 0.423280 0.359672 0.047 Uiso calc 1 . .
C C44 0.3710(3) 0.5060(5) 0.4313(3) 0.0306(14) Uani d 1 . .
C C45 0.3808(3) 0.5142(5) 0.4972(3) 0.0261(13) Uani d 1 . .
C C46 0.3426(3) 0.5731(5) 0.3933(3) 0.0287(15) Uani d 1 . .
H H46 0.336029 0.566135 0.349023 0.034 Uiso calc 1 . .
C C47 0.2838(3) 0.7123(4) 0.3798(2) 0.0294(11) Uani d 1 . .
H H47 0.296223 0.710575 0.336410 0.035 Uiso calc 1 . .
C C48 0.2038(3) 0.6939(4) 0.3748(3) 0.0314(13) Uani d 1 . .
C C49 0.1730(3) 0.6685(5) 0.4268(3) 0.0353(14) Uani d 1 . .
H H49 0.201824 0.663385 0.466731 0.042 Uiso calc 1 . .
C C50 0.1002(4) 0.6509(5) 0.4202(4) 0.0455(18) Uani d 1 . .
H H50 0.079376 0.633347 0.455476 0.055 Uiso calc 1 . .
C C51 0.0585(4) 0.6587(5) 0.3627(4) 0.051(2) Uani d 1 . .
H H51 0.008972 0.645444 0.358318 0.062 Uiso calc 1 . .
C C53 0.1603(4) 0.7029(5) 0.3165(3) 0.0361(15) Uani d 1 . .
H H53 0.180623 0.720595 0.280987 0.043 Uiso calc 1 . .
C C52 0.0877(4) 0.6858(6) 0.3107(4) 0.0477(18) Uani d 1 . .
H H52 0.058045 0.692689 0.271375 0.057 Uiso calc 1 . .
C C54 0.3039(3) 0.8011(4) 0.4069(2) 0.0307(11) Uani d 1 . .
H H54 0.266389 0.840983 0.386531 0.037 Uiso calc 1 . .
C C55 0.37537(19) 0.8350(3) 0.3938(3) 0.0392(13) Uani d 1 . .
C C56 0.3759(2) 0.9062(4) 0.3560(3) 0.069(2) Uani d 1 . .
H H56 0.332134 0.931450 0.337664 0.083 Uiso calc 1 . .
C C57 0.4406(3) 0.9405(4) 0.3451(3) 0.079(3) Uani d 1 . .
H H57 0.441010 0.989164 0.319282 0.095 Uiso calc 1 . .
C C58 0.5047(2) 0.9036(5) 0.3720(4) 0.073(2) Uani d 1 . .
H H58 0.548925 0.927044 0.364509 0.087 Uiso calc 1 . .
C C59 0.50415(19) 0.8324(5) 0.4098(4) 0.118(4) Uani d 1 . .
H H59 0.547964 0.807212 0.428118 0.141 Uiso calc 1 . .
C C60 0.4395(2) 0.7981(4) 0.4207(3) 0.106(3) Uani d 1 . .
H H60 0.439088 0.749498 0.446501 0.128 Uiso calc 1 . .
C C61 0.2952(3) 0.8720(4) 0.5059(3) 0.0283(12) Uani d 1 . .
H H61 0.285957 0.923758 0.483751 0.034 Uiso calc 1 . .
C C62 0.3030(3) 0.8722(5) 0.5719(3) 0.0312(15) Uani d 1 . .
C C63 0.3003(4) 0.9513(5) 0.6042(4) 0.0373(16) Uani d 1 . .
H H63 0.290380 1.002088 0.580941 0.045 Uiso calc 1 . .
C C64 0.3119(4) 0.9538(6) 0.6681(4) 0.0469(19) Uani d 1 . .
H H64 0.309507 1.006212 0.689194 0.056 Uiso calc 1 . .
C C65 0.3274(4) 0.8795(5) 0.7026(3) 0.0397(17) Uani d 1 . .
H H65 0.334973 0.882498 0.747141 0.048 Uiso calc 1 . .
C C66 0.3318(4) 0.8029(5) 0.6744(3) 0.0354(15) Uani d 1 . .
C C67 0.3177(3) 0.7977(5) 0.6067(3) 0.0281(14) Uani d 1 . .
C C68 0.3680(4) 0.7271(6) 0.7700(3) 0.0499(19) Uani d 1 . .
H H68A 0.384219 0.670427 0.784231 0.075 Uiso calc 1 . .
H H68B 0.326080 0.742748 0.789153 0.075 Uiso calc 1 . .
H H68C 0.406501 0.768006 0.782367 0.075 Uiso calc 1 . .
C C69 0.3627(5) 0.2536(6) 0.2657(3) 0.057(2) Uani d 1 . .
H H69A 0.322245 0.228728 0.282772 0.085 Uiso calc 1 . .
H H69B 0.372451 0.310348 0.283318 0.085 Uiso calc 1 . .
H H69C 0.405073 0.217886 0.276765 0.085 Uiso calc 1 . .
C C70 0.3310(4) 0.1831(5) 0.1664(3) 0.0342(15) Uani d 1 . .
C C71 0.3305(4) 0.1039(6) 0.1932(3) 0.0419(17) Uani d 1 . .
H H71 0.338944 0.097875 0.237482 0.050 Uiso calc 1 . .
C C72 0.3176(4) 0.0323(5) 0.1545(4) 0.0423(17) Uani d 1 . .
H H72 0.318484 -0.022487 0.172839 0.051 Uiso calc 1 . .
C C73 0.3036(4) 0.0408(5) 0.0901(3) 0.0387(16) Uani d 1 . .
H H73 0.296486 -0.008063 0.064178 0.046 Uiso calc 1 . .
C C74 0.3000(3) 0.1208(5) 0.0631(3) 0.0323(16) Uani d 1 . .
C C75 0.3144(4) 0.1955(5) 0.1012(3) 0.0326(15) Uani d 1 . .
C C76 0.2819(3) 0.1313(4) -0.0040(3) 0.0307(13) Uani d 1 . .
H H76 0.274596 0.082215 -0.029571 0.037 Uiso calc 1 . .
C C77 0.2589(3) 0.2203(3) -0.0980(2) 0.0289(10) Uani d 1 . .
H H77 0.251341 0.164019 -0.119107 0.035 Uiso calc 1 . .
C C78 0.1892(3) 0.2715(4) -0.1156(3) 0.0320(13) Uani d 1 . .
C C79 0.1580(5) 0.2715(5) -0.1764(4) 0.0464(19) Uani d 1 . .
H H79 0.181222 0.243622 -0.206714 0.056 Uiso calc 1 . .
C C80 0.0928(5) 0.3114(6) -0.1954(4) 0.062(2) Uani d 1 . .
H H80 0.072411 0.311722 -0.238458 0.074 Uiso calc 1 . .
C C81 0.0583(4) 0.3498(6) -0.1523(5) 0.064(3) Uani d 1 . .
H H81 0.012808 0.375385 -0.164474 0.077 Uiso calc 1 . .
C C82 0.0911(4) 0.3511(6) -0.0897(5) 0.057(2) Uani d 1 . .
H H82 0.059(4) 0.370(6) -0.064(4) 0.06(2) Uiso d 1 . .
C C83 0.1553(4) 0.3129(5) -0.0719(4) 0.0423(16) Uani d 1 . .
H H83 0.176979 0.314561 -0.029180 0.051 Uiso calc 1 . .
C C84 0.3251(3) 0.2616(4) -0.1208(2) 0.0329(11) Uani d 1 . .
H H84 0.311382 0.278765 -0.165589 0.039 Uiso calc 1 . .
C C86 0.3769(3) 0.1272(4) -0.1558(3) 0.0393(14) Uani d 1 . .
H H86 0.333439 0.119803 -0.183756 0.047 Uiso calc 1 . .
C C85 0.3858(3) 0.1973(4) -0.1169(3) 0.0322(11) Uani d 1 . .
C C87 0.4309(4) 0.0681(6) -0.1540(4) 0.0556(19) Uani d 1 . .
H H87 0.422910 0.019203 -0.179743 0.067 Uiso calc 1 . .
C C89 0.5036(4) 0.1445(7) -0.0774(5) 0.088(4) Uani d 1 . .
H H89 0.546499 0.149087 -0.048387 0.106 Uiso calc 1 . .
C C88 0.4945(4) 0.0776(6) -0.1170(5) 0.063(2) Uani d 1 . .
H H88 0.532161 0.038266 -0.118688 0.076 Uiso calc 1 . .
C C90 0.4500(4) 0.2080(5) -0.0785(4) 0.0558(18) Uani d 1 . .
H H90 0.458592 0.257054 -0.052928 0.067 Uiso calc 1 . .
C C91 0.3504(3) 0.4121(5) -0.1058(3) 0.0297(14) Uani d 1 . .
H H91 0.341392 0.419984 -0.149996 0.036 Uiso calc 1 . .
C C92 0.3701(3) 0.4843(5) -0.0666(3) 0.0269(13) Uani d 1 . .
C C93 0.3750(4) 0.5661(5) -0.0934(4) 0.0389(17) Uani d 1 . .
H H93 0.364489 0.573123 -0.137529 0.047 Uiso calc 1 . .
C C94 0.3946(4) 0.6338(5) -0.0564(4) 0.0402(16) Uani d 1 . .
H H94 0.397898 0.687958 -0.074857 0.048 Uiso calc 1 . .
C C95 0.4104(4) 0.6247(5) 0.0098(3) 0.0403(19) Uani d 1 . .
H H95 0.424791 0.672383 0.035450 0.048 Uiso calc 1 . .
C C96 0.4046(3) 0.5466(5) 0.0363(3) 0.0302(15) Uani d 1 . .
C C97 0.3825(3) 0.4752(5) -0.0004(3) 0.0324(15) Uani d 1 . .
C C98 0.4469(4) 0.5942(7) 0.1414(3) 0.0467(18) Uani d 1 . .
H H98A 0.456507 0.572119 0.184323 0.070 Uiso calc 1 . .
H H98B 0.412560 0.640895 0.139544 0.070 Uiso calc 1 . .
H H98C 0.491636 0.614798 0.129001 0.070 Uiso calc 1 . .

loop_
_atom_site_aniso_label
_atom_site_aniso_U_11
_atom_site_aniso_U_22
_atom_site_aniso_U_33
_atom_site_aniso_U_12
_atom_site_aniso_U_13
_atom_site_aniso_U_23
Sm1 0.0435(2) 0.0290(2) 0.02008(18) 0.00589(17) 0.00313(14) -0.00049(14)
Sm2 0.0474(2) 0.0301(2) 0.01812(17) -0.00325(17) 0.00465(15) -0.00037(14)
O3 0.064(3) 0.034(3) 0.036(3) 0.019(3) 0.013(2) 0.010(2)
O4 0.050(2) 0.028(3) 0.0227(19) 0.010(2) 0.0059(17) 0.001(2)
O5 0.054(3) 0.024(2) 0.024(2) 0.005(2) 0.0048(18) -0.0034(19)
O6 0.059(3) 0.033(3) 0.028(2) 0.002(3) 0.005(2) -0.004(2)
O7 0.054(3) 0.107(6) 0.033(3) -0.017(4) 0.004(2) 0.002(3)
O9 0.048(3) 0.071(5) 0.034(2) 0.010(3) -0.001(2) 0.004(3)
O8 0.042(3) 0.157(8) 0.044(3) 0.005(4) 0.000(2) -0.007(4)
O10 0.072(3) 0.044(3) 0.031(3) -0.018(3) 0.001(2) -0.011(3)
O11 0.048(3) 0.036(3) 0.036(3) -0.004(2) 0.005(2) -0.007(2)
O12 0.052(3) 0.052(4) 0.043(3) -0.018(3) -0.004(2) 0.011(3)
O13 0.050(3) 0.042(3) 0.032(2) 0.004(2) 0.003(2) 0.004(2)
O14 0.061(3) 0.056(4) 0.038(3) 0.012(3) 0.016(2) -0.005(3)
O15 0.052(3) 0.096(6) 0.093(5) 0.019(4) 0.009(3) 0.024(5)
O16 0.057(3) 0.050(4) 0.021(2) -0.014(3) 0.007(2) -0.009(2)
O17 0.060(3) 0.029(3) 0.0190(19) -0.009(3) 0.0066(18) -0.001(2)
O18 0.064(3) 0.029(3) 0.026(2) -0.005(2) 0.007(2) 0.004(2)
O19 0.076(3) 0.038(3) 0.020(2) -0.007(3) 0.004(2) 0.007(2)
O20 0.053(3) 0.049(3) 0.042(3) -0.008(3) 0.012(2) 0.001(2)
O21 0.054(3) 0.049(3) 0.026(2) 0.003(3) -0.001(2) 0.004(2)
O22 0.043(3) 0.126(7) 0.074(4) -0.004(4) 0.001(3) -0.025(5)
O23 0.061(3) 0.033(3) 0.024(2) 0.005(3) 0.001(2) -0.001(2)
O24 0.068(3) 0.036(3) 0.019(2) -0.001(3) 0.011(2) 0.004(2)
O25 0.049(2) 0.040(3) 0.027(2) -0.001(3) 0.0064(18) -0.009(2)
O26 0.053(3) 0.057(4) 0.028(2) -0.002(3) 0.010(2) -0.006(3)
O27 0.053(3) 0.101(6) 0.044(3) 0.007(3) 0.009(2) -0.003(3)
O28 0.063(4) 0.119(7) 0.038(3) 0.014(4) 0.000(3) -0.035(4)
N29 0.041(3) 0.046(4) 0.047(4) 0.008(3) 0.006(3) 0.010(3)
N30 0.046(3) 0.037(4) 0.028(3) 0.000(3) 0.005(2) 0.006(3)
N31 0.039(3) 0.099(8) 0.037(3) 0.007(4) 0.002(3) -0.011(4)
N32 0.030(2) 0.025(3) 0.032(2) 0.002(2) 0.0013(18) 0.0037(18)
N33 0.032(2) 0.027(3) 0.024(2) 0.003(2) 0.0046(18) 0.0007(19)
N34 0.048(3) 0.042(4) 0.047(4) -0.001(3) 0.007(3) -0.016(3)
N35 0.034(3) 0.034(4) 0.029(3) -0.004(3) -0.002(2) 0.001(3)
N36 0.046(3) 0.055(5) 0.028(3) 0.000(3) 0.005(2) -0.004(3)
N37 0.034(2) 0.034(3) 0.018(2) 0.001(2) 0.0028(18) -0.0017(19)
N38 0.033(2) 0.028(2) 0.024(2) 0.001(2) 0.0035(17) -0.0024(18)
C39 0.071(5) 0.048(5) 0.037(4) 0.022(5) 0.015(3) 0.012(4)
C40 0.045(4) 0.031(4) 0.029(3) 0.003(3) 0.010(3) 0.004(3)
C41 0.042(3) 0.019(4) 0.052(4) 0.009(3) 0.014(3) 0.006(3)
C42 0.059(4) 0.037(4) 0.039(4) 0.005(4) 0.008(3) -0.017(3)
C43 0.050(4) 0.036(4) 0.029(3) 0.007(3) 0.001(3) -0.007(3)
C44 0.029(3) 0.035(4) 0.027(3) 0.002(3) 0.002(2) -0.006(3)
C45 0.026(3) 0.031(4) 0.021(3) 0.003(3) 0.000(2) -0.001(3)
C46 0.027(3) 0.037(4) 0.022(3) -0.001(3) 0.001(2) -0.005(3)
C47 0.038(3) 0.030(3) 0.021(2) 0.002(2) 0.005(2) 0.004(2)
C48 0.031(3) 0.024(3) 0.036(3) 0.004(2) -0.004(2) 0.003(2)
C49 0.034(3) 0.032(3) 0.038(3) -0.006(3) -0.002(2) 0.003(3)
C50 0.039(3) 0.036(4) 0.062(4) -0.004(3) 0.010(3) 0.011(3)
C51 0.029(3) 0.037(4) 0.083(6) -0.008(3) -0.008(3) -0.005(4)
C53 0.042(3) 0.033(4) 0.030(3) 0.007(3) -0.004(2) -0.001(3)
C52 0.040(3) 0.041(4) 0.054(4) -0.005(3) -0.018(3) 0.000(4)
C54 0.033(2) 0.030(3) 0.029(2) -0.002(2) 0.005(2) 0.003(2)
C55 0.027(2) 0.036(3) 0.055(3) -0.002(3) 0.009(2) 0.002(3)
C56 0.048(4) 0.084(6) 0.070(5) -0.020(4) -0.005(3) 0.038(4)
C57 0.050(4) 0.092(6) 0.093(6) -0.036(4) 0.003(4) 0.032(5)
C58 0.040(3) 0.076(6) 0.106(6) -0.009(4) 0.024(4) 0.010(5)
C59 0.044(4) 0.087(7) 0.223(9) -0.007(5) 0.020(6) 0.060(7)
C60 0.039(4) 0.076(6) 0.202(8) -0.005(4) 0.012(5) 0.065(6)
C61 0.026(2) 0.021(3) 0.038(3) 0.006(2) 0.003(2) 0.002(2)
C62 0.023(3) 0.031(4) 0.039(3) 0.006(3) 0.004(2) -0.001(3)
C63 0.037(3) 0.022(3) 0.055(4) 0.004(3) 0.014(3) -0.009(3)
C64 0.047(4) 0.035(4) 0.061(5) 0.001(3) 0.016(3) -0.020(3)
C65 0.042(3) 0.041(4) 0.040(3) -0.005(3) 0.017(3) -0.014(3)
C66 0.042(3) 0.041(4) 0.025(3) -0.001(3) 0.010(3) -0.009(3)
C67 0.028(3) 0.023(3) 0.034(3) 0.004(3) 0.005(2) -0.009(3)
C68 0.076(5) 0.046(4) 0.026(3) -0.004(4) 0.001(3) -0.008(3)
C69 0.093(6) 0.050(5) 0.025(3) -0.001(5) 0.001(4) 0.011(3)
C70 0.039(3) 0.028(4) 0.035(3) -0.006(3) 0.006(3) 0.006(3)
C71 0.043(3) 0.039(4) 0.043(4) -0.004(3) 0.002(3) 0.017(3)
C72 0.039(3) 0.032(4) 0.054(4) -0.001(3) 0.001(3) 0.016(3)
C73 0.039(3) 0.033(4) 0.043(4) -0.007(3) 0.006(3) 0.006(3)
C74 0.030(3) 0.027(4) 0.040(3) -0.004(3) 0.009(3) 0.001(3)
C75 0.038(3) 0.033(4) 0.029(3) 0.001(3) 0.011(2) 0.008(3)
C76 0.029(2) 0.025(3) 0.040(3) -0.003(2) 0.009(2) -0.001(2)
C77 0.034(3) 0.026(3) 0.025(2) 0.001(2) -0.0019(19) -0.0051(19)
C78 0.035(3) 0.021(3) 0.038(3) 0.000(3) -0.003(2) -0.006(2)
C79 0.053(4) 0.034(4) 0.048(4) 0.005(3) -0.005(3) -0.002(3)
C80 0.066(5) 0.038(5) 0.069(5) 0.002(4) -0.029(4) -0.002(4)
C81 0.046(4) 0.031(4) 0.104(7) 0.010(3) -0.023(4) -0.011(4)
C82 0.048(4) 0.033(4) 0.089(6) 0.001(3) 0.011(4) -0.014(4)
C83 0.045(3) 0.029(3) 0.053(4) -0.004(3) 0.009(3) -0.011(3)
C84 0.045(3) 0.033(3) 0.021(2) 0.000(3) 0.006(2) -0.003(2)
C86 0.040(3) 0.033(3) 0.043(3) 0.006(3) -0.001(2) -0.013(3)
C85 0.036(3) 0.032(3) 0.031(3) -0.001(2) 0.013(2) 0.000(2)
C87 0.061(4) 0.043(4) 0.064(5) 0.011(4) 0.013(4) -0.014(4)
C89 0.022(3) 0.095(8) 0.143(9) 0.004(4) -0.004(4) -0.027(7)
C88 0.048(4) 0.040(4) 0.105(7) 0.012(4) 0.023(4) -0.005(5)
C90 0.041(3) 0.047(4) 0.080(5) -0.006(3) 0.010(3) -0.011(4)
C91 0.033(3) 0.031(4) 0.025(3) 0.000(3) 0.005(2) 0.000(3)
C92 0.026(3) 0.029(3) 0.026(3) -0.003(3) 0.004(2) 0.000(3)
C93 0.042(4) 0.031(4) 0.043(4) -0.001(3) 0.003(3) 0.006(3)
C94 0.044(4) 0.023(3) 0.054(4) -0.005(3) 0.008(3) -0.003(3)
C95 0.042(4) 0.037(5) 0.043(4) -0.010(3) 0.012(3) -0.009(3)
C96 0.028(3) 0.030(4) 0.033(3) -0.005(3) 0.006(3) -0.004(3)
C97 0.038(3) 0.024(4) 0.038(4) -0.006(3) 0.015(3) -0.006(3)
C98 0.050(3) 0.045(4) 0.046(4) -0.013(4) 0.009(3) -0.024(4)

loop_
_atom_type_symbol
_atom_type_description
_atom_type_scat_dispersion_real
_atom_type_scat_dispersion_imag
_atom_type_scat_source
C C 0.0033 0.0016 'International Tables Vol C Tables 4.2.6.8 and 6.1.1.4'
H H 0.0000 0.0000 'International Tables Vol C Tables 4.2.6.8 and 6.1.1.4'
N N 0.0061 0.0033 'International Tables Vol C Tables 4.2.6.8 and 6.1.1.4'
O O 0.0106 0.0060 'International Tables Vol C Tables 4.2.6.8 and 6.1.1.4'
Sm Sm -0.1638 3.4418 'International Tables Vol C Tables 4.2.6.8 and 6.1.1.4'

loop_
_geom_angle_atom_site_label_1
_geom_angle_atom_site_label_2
_geom_angle_atom_site_label_3
_geom_angle_site_symmetry_1
_geom_angle_site_symmetry_3
_geom_angle
_geom_angle_publ_flag
O5 Sm1 O4 . . 69.96(17) ?
O5 Sm1 O9 . . 119.1(2) ?
O4 Sm1 O9 . . 116.53(16) ?
O5 Sm1 O14 . . 76.29(18) ?
O4 Sm1 O14 . . 116.86(16) ?
O9 Sm1 O14 . . 126.43(17) ?
O5 Sm1 O7 . . 80.7(2) ?
O4 Sm1 O7 . . 72.98(17) ?
O9 Sm1 O7 . . 50.9(2) ?
O14 Sm1 O7 . . 149.1(3) ?
O5 Sm1 O11 . . 143.01(17) ?
O4 Sm1 O11 . . 107.06(18) ?
O9 Sm1 O11 . . 95.7(2) ?
O14 Sm1 O11 . . 72.73(19) ?
O7 Sm1 O11 . . 135.0(2) ?
O5 Sm1 O13 . . 75.13(18) ?
O4 Sm1 O13 . . 69.89(14) ?
O9 Sm1 O13 . . 165.4(2) ?
O14 Sm1 O13 . . 50.38(17) ?
O7 Sm1 O13 . . 140.77(17) ?
O11 Sm1 O13 . . 69.70(17) ?
O5 Sm1 O3 . . 131.33(15) ?
O4 Sm1 O3 . . 62.37(17) ?
O9 Sm1 O3 . . 76.7(2) ?
O14 Sm1 O3 . . 134.1(2) ?
O7 Sm1 O3 . . 76.8(2) ?
O11 Sm1 O3 . . 65.28(18) ?
O13 Sm1 O3 . . 96.56(19) ?
O5 Sm1 O6 . . 63.17(16) ?
O4 Sm1 O6 . . 129.40(18) ?
O9 Sm1 O6 . . 73.8(2) ?
O14 Sm1 O6 . . 69.72(18) ?
O7 Sm1 O6 . . 81.6(2) ?
O11 Sm1 O6 . . 121.57(16) ?
O13 Sm1 O6 . . 113.06(17) ?
O3 Sm1 O6 . . 150.26(17) ?
O5 Sm1 O10 . . 133.49(17) ?
O4 Sm1 O10 . . 154.62(18) ?
O9 Sm1 O10 . . 64.75(18) ?
O14 Sm1 O10 . . 69.20(18) ?
O7 Sm1 O10 . . 115.43(18) ?
O11 Sm1 O10 . . 49.29(17) ?
O13 Sm1 O10 . . 103.59(16) ?
O3 Sm1 O10 . . 95.18(18) ?
O6 Sm1 O10 . . 75.95(17) ?
O5 Sm1 N31 . . 100.1(2) ?
O4 Sm1 N31 . . 95.06(16) ?
O9 Sm1 N31 . . 25.5(2) ?
O14 Sm1 N31 . . 143.2(2) ?
O7 Sm1 N31 . . 25.4(2) ?
O11 Sm1 N31 . . 116.8(2) ?
O13 Sm1 N31 . . 164.95(16) ?
O3 Sm1 N31 . . 75.6(2) ?
O6 Sm1 N31 . . 76.0(2) ?
O10 Sm1 N31 . . 90.08(19) ?
O5 Sm1 N29 . . 72.0(2) ?
O4 Sm1 N29 . . 92.41(17) ?
O9 Sm1 N29 . . 150.90(17) ?
O14 Sm1 N29 . . 25.56(18) ?
O7 Sm1 N29 . . 152.3(2) ?
O11 Sm1 N29 . . 71.3(2) ?
O13 Sm1 N29 . . 24.99(18) ?
O3 Sm1 N29 . . 117.7(2) ?
O6 Sm1 N29 . . 90.6(2) ?
O10 Sm1 N29 . . 87.92(18) ?
N31 Sm1 N29 . . 166.6(3) ?
O18 Sm2 O17 . . 69.48(17) ?
O18 Sm2 O28 . . 84.7(2) ?
O17 Sm2 O28 . . 71.80(19) ?
O18 Sm2 O26 . . 122.7(2) ?
O17 Sm2 O26 . . 115.40(15) ?
O28 Sm2 O26 . . 50.61(17) ?
O18 Sm2 O20 . . 75.22(19) ?
O17 Sm2 O20 . . 118.48(16) ?
O28 Sm2 O20 . . 150.9(3) ?
O26 Sm2 O20 . . 126.03(15) ?
O18 Sm2 O24 . . 139.72(18) ?
O17 Sm2 O24 . . 108.00(18) ?
O28 Sm2 O24 . . 134.2(2) ?
O26 Sm2 O24 . . 95.3(2) ?
O20 Sm2 O24 . . 71.40(19) ?
O18 Sm2 O21 . . 73.25(19) ?
O17 Sm2 O21 . . 71.42(15) ?
O28 Sm2 O21 . . 141.83(17) ?
O26 Sm2 O21 . . 163.7(2) ?
O20 Sm2 O21 . . 50.65(17) ?
O24 Sm2 O21 . . 68.35(18) ?
O18 Sm2 O19 . . 63.28(17) ?
O17 Sm2 O19 . . 126.05(19) ?
O28 Sm2 O19 . . 79.2(2) ?
O26 Sm2 O19 . . 73.5(2) ?
O20 Sm2 O19 . . 73.06(19) ?
O24 Sm2 O19 . . 124.63(16) ?
O21 Sm2 O19 . . 115.52(19) ?
O18 Sm2 O16 . . 131.36(15) ?
O17 Sm2 O16 . . 62.19(17) ?
O28 Sm2 O16 . . 75.9(2) ?
O26 Sm2 O16 . . 76.33(19) ?
O20 Sm2 O16 . . 133.2(2) ?
O24 Sm2 O16 . . 65.47(17) ?
O21 Sm2 O16 . . 95.62(18) ?
O19 Sm2 O16 . . 148.86(17) ?
O18 Sm2 O23 . . 134.04(16) ?
O17 Sm2 O23 . . 154.52(18) ?
O28 Sm2 O23 . . 114.47(17) ?
O26 Sm2 O23 . . 64.02(15) ?
O20 Sm2 O23 . . 68.97(16) ?
O24 Sm2 O23 . . 48.99(15) ?
O21 Sm2 O23 . . 103.15(15) ?
O19 Sm2 O23 . . 79.12(16) ?
O16 Sm2 O23 . . 94.47(15) ?
O18 Sm2 N36 . . 104.7(2) ?
O17 Sm2 N36 . . 93.42(16) ?
O28 Sm2 N36 . . 25.34(18) ?
O26 Sm2 N36 . . 25.28(15) ?
O20 Sm2 N36 . . 144.42(17) ?
O24 Sm2 N36 . . 115.51(18) ?
O21 Sm2 N36 . . 164.57(15) ?
O19 Sm2 N36 . . 75.45(19) ?
O16 Sm2 N36 . . 74.01(19) ?
O23 Sm2 N36 . . 89.26(15) ?
O18 Sm2 N34 . . 71.2(2) ?
O17 Sm2 N34 . . 94.85(16) ?
O28 Sm2 N34 . . 155.5(2) ?
O26 Sm2 N34 . . 149.31(16) ?
O20 Sm2 N34 . . 25.05(18) ?
O24 Sm2 N34 . . 68.9(2) ?
O21 Sm2 N34 . . 25.66(18) ?
O19 Sm2 N34 . . 93.5(2) ?
O16 Sm2 N34 . . 116.7(2) ?
O23 Sm2 N34 . . 86.55(16) ?
N36 Sm2 N34 . . 168.7(2) ?
C40 O3 C39 . . 117.1(6) ?
C40 O3 Sm1 . . 116.5(4) ?
C39 O3 Sm1 . . 123.2(4) ?
C45 O4 Sm1 . . 124.4(4) ?
C67 O5 Sm1 . . 127.2(4) ?
C66 O6 C68 . . 117.2(6) ?
C66 O6 Sm1 . . 117.9(4) ?
C68 O6 Sm1 . . 124.9(5) ?
N31 O7 Sm1 . . 96.3(5) ?
N31 O9 Sm1 . . 97.3(4) ?
N30 O10 Sm1 . . 94.0(4) ?
N30 O11 Sm1 . . 100.6(5) ?
N29 O13 Sm1 . . 95.7(4) ?
N29 O14 Sm1 . . 97.9(4) ?
C96 O16 C98 . . 117.5(7) ?
C96 O16 Sm2 . . 113.8(4) ?
C98 O16 Sm2 . . 125.3(4) ?
C97 O17 Sm2 . . 121.5(4) ?
C75 O18 Sm2 . . 126.3(4) ?
C70 O19 C69 . . 116.4(6) ?
C70 O19 Sm2 . . 117.0(4) ?
C69 O19 Sm2 . . 126.5(5) ?
N34 O20 Sm2 . . 98.0(4) ?
N34 O21 Sm2 . . 95.5(4) ?
N35 O23 Sm2 . . 95.2(4) ?
N35 O24 Sm2 . . 99.2(4) ?
N36 O26 Sm2 . . 96.8(4) ?
N36 O28 Sm2 . . 97.6(4) ?
O15 N29 O13 . . 123.1(8) ?
O15 N29 O14 . . 121.5(8) ?
O13 N29 O14 . . 115.3(6) ?
O15 N29 Sm1 . . 174.1(8) ?
O13 N29 Sm1 . . 59.3(3) ?
O14 N29 Sm1 . . 56.6(3) ?
O12 N30 O11 . . 121.7(7) ?
O12 N30 O10 . . 122.2(6) ?
O11 N30 O10 . . 116.1(6) ?
O8 N31 O7 . . 122.2(8) ?
O8 N31 O9 . . 122.3(7) ?
O7 N31 O9 . . 115.5(6) ?
O8 N31 Sm1 . . 178.3(7) ?
O7 N31 Sm1 . . 58.3(4) ?
O9 N31 Sm1 . . 57.2(3) ?
C61 N32 C54 . . 123.4(5) ?
C61 N32 H32 . . 114.0 ?
C54 N32 H32 . . 121.5 ?
C46 N33 C47 . . 124.8(5) ?
C46 N33 H33 . . 119.8 ?
C47 N33 H33 . . 114.6 ?
O22 N34 O20 . . 122.0(8) ?
O22 N34 O21 . . 122.3(8) ?
O20 N34 O21 . . 115.7(6) ?
O22 N34 Sm2 . . 173.1(8) ?
O20 N34 Sm2 . . 57.0(3) ?
O21 N34 Sm2 . . 58.9(3) ?
O25 N35 O23 . . 123.2(5) ?
O25 N35 O24 . . 120.2(6) ?
O23 N35 O24 . . 116.6(6) ?
O27 N36 O26 . . 121.3(6) ?
O27 N36 O28 . . 123.8(7) ?
O26 N36 O28 . . 114.9(6) ?
O27 N36 Sm2 . . 178.5(7) ?
O26 N36 Sm2 . . 57.9(3) ?
O28 N36 Sm2 . . 57.0(4) ?
C91 N37 C84 . . 125.5(5) ?
C91 N37 H37 . . 107.3 ?
C84 N37 H37 . . 122.8 ?
C76 N38 C77 . . 125.8(5) ?
C76 N38 H38 . . 119.5 ?
C77 N38 H38 . . 114.7 ?
O3 C39 H39A . . 109.5 ?
O3 C39 H39B . . 109.5 ?
H39A C39 H39B . . 109.5 ?
O3 C39 H39C . . 109.5 ?
H39A C39 H39C . . 109.5 ?
H39B C39 H39C . . 109.5 ?
O3 C40 C41 . . 127.1(7) ?
O3 C40 C45 . . 111.9(6) ?
C41 C40 C45 . . 121.0(6) ?
C40 C41 C42 . . 120.7(7) ?
C40 C41 H41 . . 119.7 ?
C42 C41 H41 . . 119.7 ?
C41 C42 C43 . . 119.4(7) ?
C41 C42 H42 . . 120.3 ?
C43 C42 H42 . . 120.3 ?
C42 C43 C44 . . 120.9(6) ?
C42 C43 H43 . . 119.6 ?
C44 C43 H43 . . 119.6 ?
C46 C44 C43 . . 119.5(6) ?
C46 C44 C45 . . 120.1(6) ?
C43 C44 C45 . . 120.0(7) ?
O4 C45 C44 . . 122.4(6) ?
O4 C45 C40 . . 119.7(5) ?
C44 C45 C40 . . 117.8(6) ?
N33 C46 C44 . . 122.4(6) ?
N33 C46 H46 . . 118.8 ?
C44 C46 H46 . . 118.8 ?
N33 C47 C48 . . 109.7(5) ?
N33 C47 C54 . . 111.9(4) ?
C48 C47 C54 . . 112.6(5) ?
N33 C47 H47 . . 107.5 ?
C48 C47 H47 . . 107.5 ?
C54 C47 H47 . . 107.5 ?
C49 C48 C53 . . 119.3(6) ?
C49 C48 C47 . . 121.8(5) ?
C53 C48 C47 . . 118.9(6) ?
C50 C49 C48 . . 120.1(7) ?
C50 C49 H49 . . 120.0 ?
C48 C49 H49 . . 120.0 ?
C51 C50 C49 . . 120.0(7) ?
C51 C50 H50 . . 120.0 ?
C49 C50 H50 . . 120.0 ?
C50 C51 C52 . . 120.8(7) ?
C50 C51 H51 . . 119.6 ?
C52 C51 H51 . . 119.6 ?
C52 C53 C48 . . 120.0(7) ?
C52 C53 H53 . . 120.0 ?
C48 C53 H53 . . 120.0 ?
C53 C52 C51 . . 119.8(7) ?
C53 C52 H52 . . 120.1 ?
C51 C52 H52 . . 120.1 ?
N32 C54 C55 . . 110.7(4) ?
N32 C54 C47 . . 110.3(4) ?
C55 C54 C47 . . 115.2(4) ?
N32 C54 H54 . . 106.7 ?
C55 C54 H54 . . 106.7 ?
C47 C54 H54 . . 106.7 ?
C56 C55 C60 . . 120.0 ?
C56 C55 C54 . . 118.8(4) ?
C60 C55 C54 . . 121.2(4) ?
C55 C56 C57 . . 120.0 ?
C55 C56 H56 . . 120.0 ?
C57 C56 H56 . . 120.0 ?
C58 C57 C56 . . 120.0 ?
C58 C57 H57 . . 120.0 ?
C56 C57 H57 . . 120.0 ?
C59 C58 C57 . . 120.0 ?
C59 C58 H58 . . 120.0 ?
C57 C58 H58 . . 120.0 ?
C60 C59 C58 . . 120.0 ?
C60 C59 H59 . . 120.0 ?
C58 C59 H59 . . 120.0 ?
C59 C60 C55 . . 120.0 ?
C59 C60 H60 . . 120.0 ?
C55 C60 H60 . . 120.0 ?
N32 C61 C62 . . 121.5(6) ?
N32 C61 H61 . . 119.2 ?
C62 C61 H61 . . 119.2 ?
C67 C62 C61 . . 121.4(6) ?
C67 C62 C63 . . 119.3(6) ?
C61 C62 C63 . . 119.2(7) ?
C64 C63 C62 . . 120.3(8) ?
C64 C63 H63 . . 119.9 ?
C62 C63 H63 . . 119.9 ?
C63 C64 C65 . . 120.3(7) ?
C63 C64 H64 . . 119.9 ?
C65 C64 H64 . . 119.9 ?
C66 C65 C64 . . 122.0(7) ?
C66 C65 H65 . . 119.0 ?
C64 C65 H65 . . 119.0 ?
O6 C66 C65 . . 127.5(6) ?
O6 C66 C67 . . 113.4(6) ?
C65 C66 C67 . . 119.2(7) ?
O5 C67 C62 . . 122.6(6) ?
O5 C67 C66 . . 118.4(7) ?
C62 C67 C66 . . 119.0(7) ?
O6 C68 H68A . . 109.5 ?
O6 C68 H68B . . 109.5 ?
H68A C68 H68B . . 109.5 ?
O6 C68 H68C . . 109.5 ?
H68A C68 H68C . . 109.5 ?
H68B C68 H68C . . 109.5 ?
O19 C69 H69A . . 109.5 ?
O19 C69 H69B . . 109.5 ?
H69A C69 H69B . . 109.5 ?
O19 C69 H69C . . 109.5 ?
H69A C69 H69C . . 109.5 ?
H69B C69 H69C . . 109.5 ?
C71 C70 O19 . . 125.9(7) ?
C71 C70 C75 . . 122.1(8) ?
O19 C70 C75 . . 112.0(6) ?
C70 C71 C72 . . 119.6(7) ?
C70 C71 H71 . . 120.2 ?
C72 C71 H71 . . 120.2 ?
C73 C72 C71 . . 120.5(7) ?
C73 C72 H72 . . 119.7 ?
C71 C72 H72 . . 119.7 ?
C72 C73 C74 . . 120.0(8) ?
C72 C73 H73 . . 120.0 ?
C74 C73 H73 . . 120.0 ?
C73 C74 C75 . . 121.0(6) ?
C73 C74 C76 . . 120.8(6) ?
C75 C74 C76 . . 118.2(6) ?
O18 C75 C70 . . 120.9(7) ?
O18 C75 C74 . . 122.4(6) ?
C70 C75 C74 . . 116.7(7) ?
N38 C76 C74 . . 122.6(6) ?
N38 C76 H76 . . 118.7 ?
C74 C76 H76 . . 118.7 ?
N38 C77 C78 . . 112.2(4) ?
N38 C77 C84 . . 109.1(4) ?
C78 C77 C84 . . 113.6(5) ?
N38 C77 H77 . . 107.2 ?
C78 C77 H77 . . 107.2 ?
C84 C77 H77 . . 107.2 ?
C79 C78 C83 . . 118.8(7) ?
C79 C78 C77 . . 118.0(6) ?
C83 C78 C77 . . 123.1(6) ?
C78 C79 C80 . . 121.5(8) ?
C78 C79 H79 . . 119.2 ?
C80 C79 H79 . . 119.2 ?
C81 C80 C79 . . 119.8(8) ?
C81 C80 H80 . . 120.1 ?
C79 C80 H80 . . 120.1 ?
C80 C81 C82 . . 118.6(8) ?
C80 C81 H81 . . 120.7 ?
C82 C81 H81 . . 120.7 ?
C83 C82 C81 . . 121.0(9) ?
C83 C82 H82 . . 128(5) ?
C81 C82 H82 . . 110(5) ?
C82 C83 C78 . . 120.2(8) ?
C82 C83 H83 . . 119.9 ?
C78 C83 H83 . . 119.9 ?
N37 C84 C85 . . 113.1(5) ?
N37 C84 C77 . . 108.5(4) ?
C85 C84 C77 . . 109.8(5) ?
N37 C84 H84 . . 108.4 ?
C85 C84 H84 . . 108.4 ?
C77 C84 H84 . . 108.4 ?
C87 C86 C85 . . 120.2(6) ?
C87 C86 H86 . . 119.9 ?
C85 C86 H86 . . 119.9 ?
C90 C85 C86 . . 118.7(6) ?
C90 C85 C84 . . 122.6(6) ?
C86 C85 C84 . . 118.6(5) ?
C88 C87 C86 . . 122.1(8) ?
C88 C87 H87 . . 119.0 ?
C86 C87 H87 . . 119.0 ?
C88 C89 C90 . . 121.3(8) ?
C88 C89 H89 . . 119.4 ?
C90 C89 H89 . . 119.4 ?
C87 C88 C89 . . 118.5(7) ?
C87 C88 H88 . . 120.8 ?
C89 C88 H88 . . 120.8 ?
C85 C90 C89 . . 118.9(8) ?
C85 C90 H90 . . 120.5 ?
C89 C90 H90 . . 120.5 ?
N37 C91 C92 . . 122.8(6) ?
N37 C91 H91 . . 118.6 ?
C92 C91 H91 . . 118.6 ?
C97 C92 C93 . . 119.3(7) ?
C97 C92 C91 . . 120.1(6) ?
C93 C92 C91 . . 120.6(6) ?
C94 C93 C92 . . 120.5(7) ?
C94 C93 H93 . . 119.7 ?
C92 C93 H93 . . 119.7 ?
C93 C94 C95 . . 120.7(7) ?
C93 C94 H94 . . 119.7 ?
C95 C94 H94 . . 119.7 ?
C96 C95 C94 . . 119.5(7) ?
C96 C95 H95 . . 120.3 ?
C94 C95 H95 . . 120.3 ?
C95 C96 O16 . . 126.2(7) ?
C95 C96 C97 . . 121.6(6) ?
O16 C96 C97 . . 112.3(6) ?
O17 C97 C96 . . 119.9(6) ?
O17 C97 C92 . . 121.7(6) ?
C96 C97 C92 . . 118.4(6) ?
O16 C98 H98A . . 109.5 ?
O16 C98 H98B . . 109.5 ?
H98A C98 H98B . . 109.5 ?
O16 C98 H98C . . 109.5 ?
H98A C98 H98C . . 109.5 ?
H98B C98 H98C . . 109.5 ?

loop_
_geom_bond_atom_site_label_1
_geom_bond_atom_site_label_2
_geom_bond_site_symmetry_2
_geom_bond_distance
_geom_bond_publ_flag
Sm1 O5 . 2.350(5) ?
Sm1 O4 . 2.366(4) ?
Sm1 O9 . 2.476(5) ?
Sm1 O14 . 2.498(5) ?
Sm1 O7 . 2.500(6) ?
Sm1 O11 . 2.505(6) ?
Sm1 O13 . 2.563(5) ?
Sm1 O3 . 2.601(5) ?
Sm1 O6 . 2.614(5) ?
Sm1 O10 . 2.630(5) ?
Sm1 N31 . 2.922(6) ?
Sm1 N29 . 2.965(6) ?
Sm2 O18 . 2.333(5) ?
Sm2 O17 . 2.373(4) ?
Sm2 O28 . 2.481(6) ?
Sm2 O26 . 2.500(5) ?
Sm2 O20 . 2.522(5) ?
Sm2 O24 . 2.530(6) ?
Sm2 O21 . 2.561(5) ?
Sm2 O19 . 2.606(5) ?
Sm2 O16 . 2.621(6) ?
Sm2 O23 . 2.634(4) ?
Sm2 N36 . 2.930(6) ?
Sm2 N34 . 2.978(6) ?
O3 C40 . 1.375(8) ?
O3 C39 . 1.433(10) ?
O4 C45 . 1.304(8) ?
O5 C67 . 1.306(8) ?
O6 C66 . 1.362(10) ?
O6 C68 . 1.442(7) ?
O7 N31 . 1.263(9) ?
O9 N31 . 1.267(10) ?
O8 N31 . 1.232(8) ?
O10 N30 . 1.272(9) ?
O11 N30 . 1.255(7) ?
O12 N30 . 1.223(8) ?
O13 N29 . 1.259(8) ?
O14 N29 . 1.291(9) ?
O15 N29 . 1.219(9) ?
O16 C96 . 1.380(8) ?
O16 C98 . 1.437(10) ?
O17 C97 . 1.315(9) ?
O18 C75 . 1.295(9) ?
O19 C70 . 1.397(9) ?
O19 C69 . 1.438(7) ?
O20 N34 . 1.273(9) ?
O21 N34 . 1.296(9) ?
O22 N34 . 1.181(8) ?
O23 N35 . 1.241(8) ?
O24 N35 . 1.278(7) ?
O25 N35 . 1.222(8) ?
O26 N36 . 1.260(8) ?
O27 N36 . 1.223(8) ?
O28 N36 . 1.265(8) ?
N32 C61 . 1.292(8) ?
N32 C54 . 1.475(6) ?
N32 H32 . 1.0395 ?
N33 C46 . 1.305(9) ?
N33 C47 . 1.473(7) ?
N33 H33 . 0.8600 ?
N37 C91 . 1.290(9) ?
N37 C84 . 1.451(8) ?
N37 H37 . 0.8345 ?
N38 C76 . 1.287(8) ?
N38 C77 . 1.466(6) ?
N38 H38 . 0.8600 ?
C39 H39A . 0.9800 ?
C39 H39B . 0.9800 ?
C39 H39C . 0.9800 ?
C40 C41 . 1.381(10) ?
C40 C45 . 1.414(10) ?
C41 C42 . 1.386(9) ?
C41 H41 . 0.9500 ?
C42 C43 . 1.387(12) ?
C42 H42 . 0.9500 ?
C43 C44 . 1.397(11) ?
C43 H43 . 0.9500 ?
C44 C46 . 1.397(11) ?
C44 C45 . 1.413(8) ?
C46 H46 . 0.9500 ?
C47 C48 . 1.527(8) ?
C47 C54 . 1.545(8) ?
C47 H47 . 1.0000 ?
C48 C49 . 1.399(9) ?
C48 C53 . 1.402(9) ?
C49 C50 . 1.391(9) ?
C49 H49 . 0.9500 ?
C50 C51 . 1.370(12) ?
C50 H50 . 0.9500 ?
C51 C52 . 1.392(11) ?
C51 H51 . 0.9500 ?
C53 C52 . 1.386(10) ?
C53 H53 . 0.9500 ?
C52 H52 . 0.9500 ?
C54 C55 . 1.520(6) ?
C54 H54 . 1.0000 ?
C55 C56 . 1.3900 ?
C55 C60 . 1.3900 ?
C56 C57 . 1.3900 ?
C56 H56 . 0.9500 ?
C57 C58 . 1.3900 ?
C57 H57 . 0.9500 ?
C58 C59 . 1.3900 ?
C58 H58 . 0.9500 ?
C59 C60 . 1.3900 ?
C59 H59 . 0.9500 ?
C60 H60 . 0.9500 ?
C61 C62 . 1.409(9) ?
C61 H61 . 0.9500 ?
C62 C67 . 1.402(10) ?
C62 C63 . 1.435(10) ?
C63 C64 . 1.363(11) ?
C63 H63 . 0.9500 ?
C64 C65 . 1.397(12) ?
C64 H64 . 0.9500 ?
C65 C66 . 1.363(11) ?
C65 H65 . 0.9500 ?
C66 C67 . 1.447(9) ?
C68 H68A . 0.9800 ?
C68 H68B . 0.9800 ?
C68 H68C . 0.9800 ?
C69 H69A . 0.9800 ?
C69 H69B . 0.9800 ?
C69 H69C . 0.9800 ?
C70 C71 . 1.378(11) ?
C70 C75 . 1.408(10) ?
C71 C72 . 1.406(12) ?
C71 H71 . 0.9500 ?
C72 C73 . 1.382(11) ?
C72 H72 . 0.9500 ?
C73 C74 . 1.389(11) ?
C73 H73 . 0.9500 ?
C74 C75 . 1.439(11) ?
C74 C76 . 1.445(9) ?
C76 H76 . 0.9500 ?
C77 C78 . 1.544(8) ?
C77 C84 . 1.555(7) ?
C77 H77 . 1.0000 ?
C78 C79 . 1.353(10) ?
C78 C83 . 1.383(9) ?
C79 C80 . 1.391(12) ?
C79 H79 . 0.9500 ?
C80 C81 . 1.357(12) ?
C80 H80 . 0.9500 ?
C81 C82 . 1.399(14) ?
C81 H81 . 0.9500 ?
C82 C83 . 1.358(11) ?
C82 H82 . 0.92(8) ?
C83 H83 . 0.9500 ?
C84 C85 . 1.526(8) ?
C84 H84 . 1.0000 ?
C86 C87 . 1.380(10) ?
C86 C85 . 1.383(8) ?
C86 H86 . 0.9500 ?
C85 C90 . 1.374(9) ?
C87 C88 . 1.349(12) ?
C87 H87 . 0.9500 ?
C89 C88 . 1.352(13) ?
C89 C90 . 1.424(12) ?
C89 H89 . 0.9500 ?
C88 H88 . 0.9500 ?
C90 H90 . 0.9500 ?
C91 C92 . 1.436(10) ?
C91 H91 . 0.9500 ?
C92 C97 . 1.420(9) ?
C92 C93 . 1.424(11) ?
C93 C94 . 1.352(11) ?
C93 H93 . 0.9500 ?
C94 C95 . 1.421(10) ?
C94 H94 . 0.9500 ?
C95 C96 . 1.371(11) ?
C95 H95 . 0.9500 ?
C96 C97 . 1.404(9) ?
C98 H98A . 0.9800 ?
C98 H98B . 0.9800 ?
C98 H98C . 0.9800 ?

loop_
_geom_hbond_atom_site_label_D
_geom_hbond_atom_site_label_H
_geom_hbond_atom_site_label_A
_geom_hbond_site_symmetry_A
_geom_hbond_distance_DH
_geom_hbond_distance_HA
_geom_hbond_distance_DA
_geom_hbond_angle_DHA
C98 H98A O9 2_656 0.98 2.58 3.419(9) 143.8
C91 H91 O27 2_655 0.95 2.59 3.097(8) 113.9
C91 H91 O12 1_554 0.95 2.33 3.227(8) 156.3
C77 H77 O24 4_545 1.00 2.29 3.264(8) 164.1
C76 H76 O21 4_545 0.95 2.50 3.399(9) 158.4
C69 H69A O14 4_546 0.98 2.44 3.323(10) 150.4
C68 H68A O10 . 0.98 2.55 3.214(11) 125.2
C68 H68A O9 . 0.98 2.66 3.224(11) 117.2
C65 H65 O20 4_556 0.95 2.64 3.485(8) 148.1
C61 H61 O13 4_556 0.95 2.49 3.429(8) 172.0
C54 H54 O11 4_556 1.00 2.30 3.277(8) 165.4
C46 H46 O25 . 0.95 2.32 3.211(8) 155.2
C46 H46 O8 2_656 0.95 2.56 3.054(8) 112.7
C39 H39A O27 2_656 0.98 2.54 3.338(9) 138.3
N38 H38 O18 . 0.86 1.87 2.550(6) 134.9
N33 H33 O4 . 0.86 1.87 2.545(7) 133.9
N37 H37 O17 . 0.83 1.89 2.582(7) 139.4
N32 H32 O5 . 1.04 1.71 2.578(6) 138.3

_cod_database_fobs_code 2243821
